data_4105586
loop_
_publ_author_name
'Bo Wang'
'T. Matthew Hansen'
'Lynn Weyer'
'Dimao Wu'
'Ting Wang'
'Mathias Christmann'
'Yingtao Lu'
'Lu Ying'
'Mary M. Engler'
'Russell D. Cink'
'Chi-Sing Lee'
'Feryan Ahmed'
'Craig J. Forsyth'

_publ_section_title
;
 Total Synthesis of Phorboxazole A via de Novo Oxazole Formation:
 Convergent Total Synthesis
;
_journal_name_full 'Journal of the American Chemical Society'
_journal_page_first 1506
_journal_page_last 1516
_journal_paper_doi 10.1021/ja1089099
_journal_volume 133
_journal_year 2011
_chemical_compound_source 'R. Cink / Prof. C. Forsyth'
_chemical_formula_sum 'C55 H74 N2 O10 Si'
_chemical_formula_weight 951.25
_chemical_name_common 97329b
_chemical_name_systematic
; 
 ? 
;
_space_group_IT_number 79
_symmetry_cell_setting tetragonal
_symmetry_space_group_name_Hall 'I 4'
_symmetry_space_group_name_H-M 'I 4'
_atom_sites_solution_hydrogens geom
_atom_sites_solution_primary direct
_atom_sites_solution_secondary difmap
_audit_creation_method SHELXL
_cell_angle_alpha 90.00
_cell_angle_beta 90.00
_cell_angle_gamma 90.00
_cell_formula_units_Z 8
_cell_length_a 21.3411(2)
_cell_length_b 21.3411(2)
_cell_length_c 27.0738(3)
_cell_measurement_temperature 173(2)
_cell_volume 12330.6(2)
_computing_structure_refinement 'SHELXL-93 (Sheldrick, 1993)'
_computing_structure_solution 'SHELXS-86 (Sheldrick, 1990)'
_diffrn_ambient_temperature 173(2)
_diffrn_radiation_monochromator graphite
_diffrn_radiation_source 'fine-focus sealed tube'
_diffrn_radiation_type MoK\a
_diffrn_radiation_wavelength 0.71073
_diffrn_reflns_av_R_equivalents 0.0323
_diffrn_reflns_av_sigmaI/netI 0.0692
_diffrn_reflns_limit_h_max 17
_diffrn_reflns_limit_h_min -17
_diffrn_reflns_limit_k_max 25
_diffrn_reflns_limit_k_min 0
_diffrn_reflns_limit_l_max 28
_diffrn_reflns_limit_l_min -31
_diffrn_reflns_number 23893
_diffrn_reflns_theta_max 25.04
_diffrn_reflns_theta_min 1.21
_exptl_absorpt_coefficient_mu 0.088
_exptl_absorpt_correction_T_max 1.000
_exptl_absorpt_correction_T_min 0.867
_exptl_absorpt_correction_type 'SADABS (Sheldrick, 1996)'
_exptl_crystal_colour Colorless
_exptl_crystal_density_diffrn 1.025
_exptl_crystal_description Plate
_exptl_crystal_F_000 4096
_exptl_crystal_size_max 0.45
_exptl_crystal_size_mid 0.40
_exptl_crystal_size_min 0.14
_refine_diff_density_max 0.342
_refine_diff_density_min -0.192
_refine_diff_density_rms 0.039
_refine_ls_abs_structure_details 'Flack H D (1983), Acta Cryst. A39, 876-881'
_refine_ls_abs_structure_Flack 0.09(24)
_refine_ls_extinction_method none
_refine_ls_goodness_of_fit_all 1.008
_refine_ls_goodness_of_fit_obs 1.210
_refine_ls_matrix_type full
_refine_ls_number_parameters 711
_refine_ls_number_reflns 10086
_refine_ls_number_restraints 148
_refine_ls_restrained_S_all 1.006
_refine_ls_restrained_S_obs 1.201
_refine_ls_R_factor_all 0.1186
_refine_ls_R_factor_obs 0.0712
_refine_ls_shift/esd_max 0.009
_refine_ls_shift/esd_mean 0.001
_refine_ls_structure_factor_coef Fsqd
_refine_ls_weighting_details 'w=1/[\s^2^(Fo^2^)+(0.1039P)^2^+0.0000P] where P=(Fo^2^+2Fc^2^)/3'
_refine_ls_weighting_scheme calc
_refine_ls_wR_factor_all 0.1939
_refine_ls_wR_factor_obs 0.1711
_reflns_number_observed 5683
_reflns_number_total 10086
_reflns_observed_criterion >2sigma(I)
_cod_data_source_file ja1089099_si_002.cif
_cod_data_source_block 97329b
_cod_depositor_comments
;
The following automatic conversions were performed:

'_refine_ls_weighting_scheme' value 'calc
w=1/[\s^2^(Fo^2^)+(0.1039P)^2^+0.0000P] where P=(Fo^2^+2Fc^2^)/3' was
changed to 'calc'. New tag '_refine_ls_weighting_details' was
created. The value of the new tag was set to
'w=1/[\s^2^(Fo^2^)+(0.1039P)^2^+0.0000P] where P=(Fo^2^+2Fc^2^)/3'.

Automatic conversion script
Id: cif_fix_values 3143 2015-03-26 13:38:13Z robertas 
;
_cod_database_code 4105586

loop_
_symmetry_equiv_pos_as_xyz
'x, y, z'
'-x, -y, z'
'-y, x, z'
'y, -x, z'
'x+1/2, y+1/2, z+1/2'
'-x+1/2, -y+1/2, z+1/2'
'-y+1/2, x+1/2, z+1/2'
'y+1/2, -x+1/2, z+1/2'

loop_
_atom_site_aniso_label
_atom_site_aniso_U_11
_atom_site_aniso_U_22
_atom_site_aniso_U_33
_atom_site_aniso_U_23
_atom_site_aniso_U_13
_atom_site_aniso_U_12
O1 0.067(2) 0.077(2) 0.058(2) 0.009(2) 0.007(2) 0.009(2)
C1 0.064(3) 0.080(4) 0.065(3) 0.007(3) 0.004(3) 0.009(3)
O2 0.073(2) 0.079(2) 0.081(2) 0.015(2) 0.011(2) 0.004(2)
C2 0.064(3) 0.097(4) 0.057(3) 0.018(3) 0.002(3) 0.010(3)
C3 0.058(3) 0.094(4) 0.095(4) 0.017(3) 0.004(3) 0.014(2)
C4 0.061(3) 0.070(3) 0.083(4) 0.007(3) 0.007(3) 0.006(2)
C5 0.100(4) 0.067(3) 0.075(4) 0.015(3) 0.006(3) 0.021(3)
O3 0.078(2) 0.062(2) 0.073(2) 0.001(2) 0.006(2) 0.001(2)
C6 0.116(5) 0.069(4) 0.108(4) 0.003(3) 0.020(4) 0.016(3)
C7 0.130(5) 0.063(3) 0.092(4) 0.011(3) 0.018(4) -0.023(3)
C51 0.160(7) 0.088(4) 0.148(6) 0.036(5) -0.004(6) -0.024(4)
C8 0.096(4) 0.081(3) 0.100(4) 0.014(3) 0.002(3) -0.012(3)
C9 0.068(3) 0.078(3) 0.071(3) -0.003(3) -0.003(3) 0.006(2)
C10 0.072(3) 0.076(3) 0.075(3) 0.004(3) -0.009(3) 0.000(2)
C11 0.064(3) 0.093(4) 0.084(4) 0.014(3) -0.011(3) -0.015(3)
O4 0.059(2) 0.076(2) 0.096(3) 0.014(2) -0.013(2) -0.003(2)
C12 0.076(3) 0.111(4) 0.079(4) 0.026(3) -0.022(3) -0.013(3)
C13 0.078(4) 0.095(4) 0.096(5) 0.025(3) -0.035(3) -0.014(3)
C14 0.069(3) 0.091(4) 0.108(5) 0.021(3) -0.030(3) -0.005(3)
C15 0.061(3) 0.092(4) 0.106(5) 0.023(4) -0.012(3) -0.013(3)
C16 0.041(3) 0.094(4) 0.140(6) 0.053(4) -0.007(3) -0.002(3)
C17 0.087(4) 0.112(5) 0.126(6) 0.054(5) 0.013(4) 0.016(4)
O6 0.094(3) 0.114(3) 0.145(4) 0.026(3) 0.019(3) 0.012(3)
C18 0.047(3) 0.118(5) 0.112(6) 0.036(5) 0.002(3) 0.003(3)
N1 0.047(2) 0.108(4) 0.135(5) 0.028(4) -0.013(3) 0.002(2)
C19 0.061(3) 0.123(5) 0.127(6) 0.012(5) 0.009(3) 0.007(3)
C20 0.067(3) 0.094(4) 0.128(5) 0.033(4) 0.015(3) -0.009(3)
C21 0.059(3) 0.105(4) 0.109(4) 0.028(4) 0.018(3) 0.015(3)
C22 0.070(3) 0.072(3) 0.083(4) 0.016(3) 0.004(3) -0.002(2)
O7 0.067(2) 0.077(2) 0.075(2) 0.007(2) 0.012(2) -0.001(2)
C23 0.067(3) 0.056(3) 0.077(3) 0.002(2) 0.009(3) -0.001(2)
C50 0.084(3) 0.092(4) 0.072(3) -0.002(3) -0.006(3) -0.007(3)
C24 0.054(3) 0.066(3) 0.073(3) -0.002(3) 0.015(2) 0.001(2)
C25 0.072(3) 0.061(3) 0.058(3) -0.005(2) 0.004(2) 0.000(2)
C49 0.080(3) 0.095(4) 0.081(4) 0.007(3) -0.001(3) 0.001(3)
C26 0.071(3) 0.059(3) 0.068(3) -0.004(2) 0.008(3) -0.004(2)
C27 0.076(3) 0.060(3) 0.059(3) -0.010(2) 0.010(2) 0.002(2)
C28 0.072(3) 0.045(2) 0.081(4) 0.006(3) 0.019(3) 0.000(2)
C29 0.065(3) 0.059(3) 0.076(3) -0.004(3) 0.007(3) -0.006(2)
C30 0.081(3) 0.073(3) 0.103(4) 0.007(3) 0.016(3) -0.001(3)
O8 0.095(3) 0.126(4) 0.169(4) 0.002(3) 0.045(3) 0.009(2)
N2 0.076(2) 0.051(2) 0.074(3) 0.003(2) 0.009(2) 0.001(2)
C52 0.077(3) 0.067(4) 0.109(5) 0.010(3) 0.001(3) -0.008(3)
O9 0.131(4) 0.068(3) 0.222(6) 0.038(3) -0.071(4) -0.035(2)
O10 0.073(2) 0.070(2) 0.094(2) 0.016(2) -0.005(2) 0.006(2)
C53 0.078(4) 0.099(4) 0.133(5) 0.052(4) -0.009(4) 0.005(3)
C54 0.131(6) 0.213(9) 0.191(8) 0.137(8) -0.050(6) -0.058(6)
C55 0.082(3) 0.106(4) 0.105(4) 0.018(4) -0.018(3) 0.002(3)
C56 0.124(5) 0.096(5) 0.218(9) -0.014(5) -0.017(6) 0.043(4)
O5 0.080(2) 0.112(3) 0.113(3) 0.019(2) -0.028(2) -0.009(2)
Si1 0.0672(9) 0.1180(13) 0.0908(11) -0.0159(10) -0.0153(8) 0.0080(8)
C31 0.081(4) 0.102(4) 0.077(4) 0.003(3) -0.015(3) -0.003(3)
C32 0.098(4) 0.100(4) 0.115(5) -0.001(4) -0.001(4) 0.000(4)
C33 0.132(6) 0.101(5) 0.198(10) -0.010(6) -0.002(7) 0.013(5)
C34 0.101(5) 0.122(7) 0.171(8) -0.055(6) 0.003(6) 0.001(5)
C35 0.080(4) 0.122(6) 0.136(6) -0.022(5) 0.007(4) -0.007(4)
C36 0.081(4) 0.112(5) 0.106(5) -0.003(4) -0.006(4) 0.009(4)
C37 0.082(8) 0.159(10) 0.075(11) -0.053(8) -0.034(7) 0.061(7)
C38 0.136(14) 0.149(10) 0.234(22) -0.109(11) -0.098(13) 0.031(10)
C39 0.110(10) 0.163(12) 0.327(25) -0.086(15) -0.038(13) 0.010(9)
C40 0.152(14) 0.163(12) 0.259(21) -0.088(12) -0.008(12) -0.016(10)
C41 0.177(15) 0.159(10) 0.174(14) -0.047(10) 0.009(10) -0.027(10)
C42 0.124(11) 0.125(10) 0.142(12) -0.020(8) -0.014(8) 0.003(8)
C43 0.110(12) 0.132(10) 0.096(9) -0.014(9) 0.003(7) 0.038(7)
C44 0.153(19) 0.142(10) 0.123(15) 0.033(11) -0.029(12) 0.015(10)
C45 0.142(12) 0.161(11) 0.211(17) -0.030(12) 0.020(11) 0.051(9)
C46 0.136(11) 0.227(19) 0.102(9) -0.045(11) -0.008(7) 0.030(10)
C37' 0.063(7) 0.079(10) 0.067(9) -0.009(7) -0.004(6) 0.014(8)
C38' 0.068(7) 0.106(10) 0.051(7) -0.015(6) -0.006(5) 0.003(7)
C39' 0.106(7) 0.116(11) 0.069(8) -0.009(7) 0.007(7) 0.002(8)
C40' 0.097(8) 0.164(15) 0.070(9) -0.018(8) 0.014(7) -0.010(9)
C41' 0.090(9) 0.143(13) 0.082(10) -0.022(8) 0.009(6) -0.022(8)
C42' 0.063(7) 0.180(23) 0.073(11) -0.011(10) 0.008(7) 0.008(13)
C43' 0.063(8) 0.071(8) 0.085(14) -0.029(8) -0.033(8) -0.011(6)
C44' 0.078(10) 0.251(30) 0.131(17) -0.012(17) -0.052(12) -0.020(12)
C45' 0.236(29) 0.087(13) 0.122(14) 0.009(11) -0.021(13) -0.065(17)
C46' 0.110(10) 0.113(12) 0.208(19) -0.066(13) -0.029(11) 0.040(10)

loop_
_atom_site_label
_atom_site_type_symbol
_atom_site_fract_x
_atom_site_fract_y
_atom_site_fract_z
_atom_site_U_iso_or_equiv
_atom_site_thermal_displace_type
_atom_site_occupancy
_atom_site_calc_flag
_atom_site_refinement_flags
_atom_site_disorder_group
O1 O 0.26132(14) 0.17179(14) 0.65624(11) 0.0673(8) Uani 1 d . .
C1 C 0.2801(2) 0.2128(3) 0.6221(2) 0.0695(13) Uani 1 d . .
O2 O 0.2579(2) 0.2642(2) 0.61674(13) 0.0777(9) Uani 1 d . .
C2 C 0.3311(2) 0.1871(2) 0.5910(2) 0.0724(13) Uani 1 d . .
H2A H 0.3602(2) 0.1593(2) 0.6060(2) 0.087 Uiso 1 calc R .
C3 C 0.3384(2) 0.2000(2) 0.5451(2) 0.082(2) Uani 1 d . .
H3A H 0.3746(2) 0.1824(2) 0.5301(2) 0.099 Uiso 1 calc R .
C4 C 0.2980(2) 0.2389(2) 0.5116(2) 0.0713(13) Uani 1 d . .
H4A H 0.3162(2) 0.2814(2) 0.5088(2) 0.086 Uiso 1 calc R .
H4B H 0.2558(2) 0.2431(2) 0.5264(2) 0.086 Uiso 1 calc R .
C5 C 0.2917(3) 0.2102(2) 0.4595(2) 0.0806(15) Uani 1 d . .
H5A H 0.3353(3) 0.2050(2) 0.4466(2) 0.097 Uiso 1 calc R .
O3 O 0.26104(15) 0.25171(14) 0.42648(12) 0.0710(8) Uani 1 d . .
C6 C 0.2620(3) 0.1456(2) 0.4584(2) 0.098(2) Uani 1 d . .
H6A H 0.2704(3) 0.1257(2) 0.4261(2) 0.117 Uiso 1 calc R .
H6B H 0.2811(3) 0.1192(2) 0.4844(2) 0.117 Uiso 1 calc R .
C7 C 0.1937(3) 0.1494(3) 0.4665(2) 0.095(2) Uani 1 d . .
C51 C 0.1624(4) 0.1202(3) 0.5003(3) 0.132(3) Uani 1 d . .
H51A H 0.1834(4) 0.0933(3) 0.5228(3) 0.158 Uiso 1 calc R .
H51B H 0.1183(4) 0.1256(3) 0.5027(3) 0.158 Uiso 1 calc R .
C8 C 0.1613(3) 0.1958(3) 0.4321(2) 0.092(2) Uani 1 d . .
H8A H 0.1618(3) 0.1792(3) 0.3979(2) 0.111 Uiso 1 calc R .
H8B H 0.1171(3) 0.2011(3) 0.4423(2) 0.111 Uiso 1 calc R .
C9 C 0.1943(2) 0.2583(2) 0.4335(2) 0.0724(13) Uani 1 d . .
H9A H 0.1863(2) 0.2787(2) 0.4662(2) 0.087 Uiso 1 calc R .
C10 C 0.1740(2) 0.3025(2) 0.3923(2) 0.0747(13) Uani 1 d . .
H10A H 0.1957(2) 0.3431(2) 0.3970(2) 0.090 Uiso 1 calc R .
H10B H 0.1883(2) 0.2849(2) 0.3604(2) 0.090 Uiso 1 calc R .
C11 C 0.1053(2) 0.3147(3) 0.3889(2) 0.0802(14) Uani 1 d . .
H11A H 0.0838(2) 0.2762(3) 0.3764(2) 0.096 Uiso 1 calc R .
O4 O 0.08229(14) 0.32932(14) 0.43709(14) 0.0772(9) Uani 1 d . .
C12 C 0.0901(2) 0.3699(3) 0.3545(2) 0.089(2) Uani 1 d . .
H12A H 0.1127(2) 0.4076(3) 0.3661(2) 0.106 Uiso 1 calc R .
H12B H 0.1052(2) 0.3601(3) 0.3208(2) 0.106 Uiso 1 calc R .
C13 C 0.0210(2) 0.3839(3) 0.3525(2) 0.090(2) Uani 1 d . .
H13A H 0.0134(2) 0.4233(3) 0.3336(2) 0.107 Uiso 1 calc R .
C14 C -0.0036(2) 0.3905(3) 0.4043(2) 0.089(2) Uani 1 d . .
H14A H -0.0499(2) 0.3930(3) 0.4033(2) 0.107 Uiso 1 calc R .
H14B H 0.0122(2) 0.4301(3) 0.4187(2) 0.107 Uiso 1 calc R .
C15 C 0.0154(2) 0.3367(3) 0.4372(2) 0.086(2) Uani 1 d . .
H15A H -0.0043(2) 0.2973(3) 0.4246(2) 0.104 Uiso 1 calc R .
C16 C -0.0016(2) 0.3450(3) 0.4910(3) 0.092(2) Uani 1 d . .
C17 C -0.0277(3) 0.3932(3) 0.5148(3) 0.109(2) Uani 1 d . .
H17A H -0.0401(3) 0.4316(3) 0.5000(3) 0.130 Uiso 1 calc R .
O6 O -0.0338(2) 0.3788(2) 0.5631(2) 0.1176(14) Uani 1 d . .
C18 C -0.0108(2) 0.3217(4) 0.5675(3) 0.092(2) Uani 1 d . .
N1 N 0.0082(2) 0.2963(2) 0.5257(3) 0.0968(15) Uani 1 d . .
C19 C -0.0079(3) 0.2928(3) 0.6163(3) 0.104(2) Uani 1 d . .
H19A H -0.0301(3) 0.3120(3) 0.6426(3) 0.124 Uiso 1 calc R .
C20 C 0.0234(3) 0.2421(3) 0.6252(3) 0.096(2) Uani 1 d . .
H20A H 0.0450(3) 0.2242(3) 0.5980(3) 0.115 Uiso 1 calc R .
C21 C 0.0298(2) 0.2079(3) 0.6743(2) 0.091(2) Uani 1 d . .
H21A H 0.0012(2) 0.2275(3) 0.6985(2) 0.110 Uiso 1 calc R .
H21B H 0.0162(2) 0.1639(3) 0.6697(2) 0.110 Uiso 1 calc R .
C22 C 0.0953(2) 0.2082(2) 0.6951(2) 0.0751(14) Uani 1 d . .
H22A H 0.1049(2) 0.2511(2) 0.7078(2) 0.090 Uiso 1 calc R .
O7 O 0.09435(14) 0.16525(15) 0.73613(12) 0.0734(9) Uani 1 d . .
C23 C 0.1476(2) 0.1883(2) 0.6592(2) 0.0666(12) Uani 1 d . .
H23A H 0.1494(2) 0.2200(2) 0.6320(2) 0.080 Uiso 1 calc R .
C50 C 0.1342(3) 0.1246(2) 0.6359(2) 0.0830(15) Uani 1 d . .
H50A H 0.1702(7) 0.1116(8) 0.6159(11) 0.125 Uiso 1 calc R .
H50B H 0.0970(10) 0.1276(5) 0.6149(11) 0.125 Uiso 1 calc R .
H50C H 0.1270(17) 0.0936(4) 0.6620(2) 0.125 Uiso 1 calc R .
C24 C 0.2081(2) 0.1913(2) 0.6869(2) 0.0643(12) Uani 1 d . .
H24A H 0.2152(2) 0.2357(2) 0.6974(2) 0.077 Uiso 1 calc R .
C25 C 0.2091(2) 0.1501(2) 0.7326(2) 0.0636(11) Uani 1 d . .
H25A H 0.2062(2) 0.1054(2) 0.7218(2) 0.076 Uiso 1 calc R .
C49 C 0.2691(2) 0.1582(3) 0.7618(2) 0.0853(15) Uani 1 d . .
H49A H 0.2675(8) 0.1319(14) 0.7914(7) 0.128 Uiso 1 calc R .
H49B H 0.2736(9) 0.2022(4) 0.7715(12) 0.128 Uiso 1 calc R .
H49C H 0.3049(3) 0.1458(17) 0.7413(5) 0.128 Uiso 1 calc R .
C26 C 0.1516(2) 0.1650(2) 0.7649(2) 0.0662(12) Uani 1 d . .
H26A H 0.1574(2) 0.2072(2) 0.7802(2) 0.079 Uiso 1 calc R .
C27 C 0.1424(2) 0.1172(2) 0.8055(2) 0.0649(12) Uani 1 d . .
C48 C 0.1188(2) 0.0540(2) 0.7906(2) 0.0751(13) Uiso 1 d . .
H48A H 0.1160(14) 0.0270(5) 0.8198(3) 0.113 Uiso 1 calc R .
H48B H 0.1476(8) 0.0353(7) 0.7666(9) 0.113 Uiso 1 calc R .
H48C H 0.0772(7) 0.0583(3) 0.7756(11) 0.113 Uiso 1 calc R .
C28 C 0.1552(2) 0.1349(2) 0.8519(2) 0.0663(13) Uani 1 d . .
H28A H 0.1699(2) 0.1766(2) 0.8563(2) 0.080 Uiso 1 calc R .
C29 C 0.1485(2) 0.0958(2) 0.8976(2) 0.0669(12) Uani 1 d . .
H29A H 0.1540(2) 0.0507(2) 0.8886(2) 0.080 Uiso 1 calc R .
C30 C 0.0857(2) 0.1043(2) 0.9208(2) 0.086(2) Uani 1 d . .
H30A H 0.0518(2) 0.0948(2) 0.8970(2) 0.103 Uiso 1 calc R .
H30B H 0.0809(2) 0.0767(2) 0.9500(2) 0.103 Uiso 1 calc R .
O8 O 0.0840(2) 0.1716(2) 0.9356(2) 0.130(2) Uani 1 d . .
H8C H 0.0495(2) 0.1796(2) 0.9491(2) 0.156 Uiso 1 calc R .
N2 N 0.1972(2) 0.1135(2) 0.93266(15) 0.0671(10) Uani 1 d . .
H2B H 0.2097(2) 0.1528(2) 0.93248(15) 0.081 Uiso 1 calc R .
C52 C 0.2247(3) 0.0746(3) 0.9653(2) 0.084(2) Uani 1 d . .
O9 O 0.2159(2) 0.0192(2) 0.9668(2) 0.141(2) Uani 1 d . .
O10 O 0.2649(2) 0.10627(15) 0.99449(13) 0.0789(9) Uani 1 d . .
C53 C 0.3045(3) 0.0743(3) 1.0302(3) 0.103(2) Uani 1 d . .
C54 C 0.2635(4) 0.0402(5) 1.0694(4) 0.178(4) Uani 1 d . .
H54A H 0.2410(32) 0.0055(25) 1.0537(8) 0.268 Uiso 1 calc R .
H54B H 0.2332(28) 0.0698(11) 1.0834(23) 0.268 Uiso 1 calc R .
H54C H 0.2903(6) 0.0239(37) 1.0958(18) 0.268 Uiso 1 calc R .
C55 C 0.3412(3) 0.1283(3) 1.0533(2) 0.098(2) Uani 1 d . .
H55A H 0.3688(14) 0.1470(13) 1.0284(5) 0.146 Uiso 1 calc R .
H55B H 0.3664(15) 0.1125(5) 1.0809(10) 0.146 Uiso 1 calc R .
H55C H 0.3119(3) 0.1602(10) 1.0655(14) 0.146 Uiso 1 calc R .
C56 C 0.3478(4) 0.0296(3) 1.0039(3) 0.146(3) Uani 1 d . .
H56A H 0.3716(23) 0.0524(7) 0.9788(17) 0.219 Uiso 1 calc R .
H56B H 0.3231(4) -0.0035(18) 0.9881(21) 0.219 Uiso 1 calc R .
H56C H 0.3767(20) 0.0109(23) 1.0278(5) 0.219 Uiso 1 calc R .
O5 O -0.0103(2) 0.3320(2) 0.3289(2) 0.1015(12) Uani 1 d . .
Si1 Si -0.06003(7) 0.33812(8) 0.28276(7) 0.0920(5) Uani 1 d . .
C31 C -0.1221(3) 0.3947(3) 0.2994(2) 0.087(2) Uani 1 d D .
C32 C -0.1281(3) 0.4547(3) 0.2780(3) 0.104(2) Uani 1 d D .
H32A H -0.1003(3) 0.4668(3) 0.2523(3) 0.125 Uiso 1 calc R .
C33 C -0.1729(4) 0.4956(4) 0.2935(4) 0.144(3) Uani 1 d D .
H33A H -0.1765(4) 0.5352(4) 0.2778(4) 0.173 Uiso 1 calc R .
C34 C -0.2127(4) 0.4811(4) 0.3311(4) 0.131(3) Uani 1 d D .
H34A H -0.2421(4) 0.5112(4) 0.3425(4) 0.158 Uiso 1 calc R .
C35 C -0.2101(3) 0.4232(4) 0.3523(3) 0.113(2) Uani 1 d D .
H35A H -0.2388(3) 0.4121(4) 0.3777(3) 0.135 Uiso 1 calc R .
C36 C -0.1650(3) 0.3809(3) 0.3364(2) 0.100(2) Uani 1 d D .
H36A H -0.1635(3) 0.3407(3) 0.3514(2) 0.120 Uiso 1 calc R .
C37 C -0.0906(6) 0.2594(8) 0.2845(6) 0.106(5) Uani 0.585(7) d PDU 1
C38 C -0.1388(9) 0.2430(7) 0.2512(8) 0.173(8) Uani 0.585(7) d PDU 1
H38A H -0.1541(9) 0.2743(7) 0.2294(8) 0.208 Uiso 0.585(7) calc PR 1
C39 C -0.1651(7) 0.1835(8) 0.2488(8) 0.200(9) Uani 0.585(7) d PDU 1
H39A H -0.1991(7) 0.1756(8) 0.2271(8) 0.240 Uiso 0.585(7) calc PR 1
C40 C -0.1414(8) 0.1350(8) 0.2787(7) 0.191(7) Uani 0.585(7) d PDU 1
H40A H -0.1576(8) 0.0936(8) 0.2762(7) 0.229 Uiso 0.585(7) calc PR 1
C41 C -0.0937(8) 0.1493(7) 0.3117(6) 0.170(6) Uani 0.585(7) d PDU 1
H41A H -0.0771(8) 0.1170(7) 0.3320(6) 0.204 Uiso 0.585(7) calc PR 1
C42 C -0.0700(7) 0.2087(8) 0.3158(6) 0.130(5) Uani 0.585(7) d PDU 1
H42A H -0.0390(7) 0.2168(8) 0.3401(6) 0.156 Uiso 0.585(7) calc PR 1
C43 C -0.0100(7) 0.3490(7) 0.2252(5) 0.113(5) Uani 0.585(7) d PDU 1
C44 C 0.0288(10) 0.4086(8) 0.2286(8) 0.139(8) Uani 0.585(7) d PDU 1
H44A H 0.0572(43) 0.4059(25) 0.2569(28) 0.209 Uiso 0.585(7) calc PR 1
H44B H 0.0009(11) 0.4447(10) 0.2327(45) 0.209 Uiso 0.585(7) calc PR 1
H44C H 0.0533(43) 0.4137(31) 0.1982(21) 0.209 Uiso 0.585(7) calc PR 1
C45 C 0.0328(7) 0.2925(7) 0.2178(7) 0.171(6) Uani 0.585(7) d PDU 1
H45A H 0.0577(47) 0.2856(40) 0.2477(21) 0.257 Uiso 0.585(7) calc PR 1
H45B H 0.0609(46) 0.3004(28) 0.1898(34) 0.257 Uiso 0.585(7) calc PR 1
H45C H 0.0074(8) 0.2553(15) 0.2110(50) 0.257 Uiso 0.585(7) calc PR 1
C46 C -0.0532(6) 0.3533(9) 0.1813(5) 0.155(6) Uani 0.585(7) d PDU 1
H46A H -0.0675(50) 0.3966(15) 0.1773(30) 0.233 Uiso 0.585(7) calc PR 1
H46B H -0.0894(31) 0.3258(48) 0.1865(22) 0.233 Uiso 0.585(7) calc PR 1
H46C H -0.0307(19) 0.3401(60) 0.1515(9) 0.233 Uiso 0.585(7) calc PR 1
C37' C -0.0250(6) 0.3804(8) 0.2245(6) 0.070(4) Uani 0.415(7) d PDU 2
C38' C -0.0592(5) 0.4106(7) 0.1869(4) 0.075(3) Uani 0.415(7) d PDU 2
H38B H -0.1037(5) 0.4107(7) 0.1882(4) 0.090 Uiso 0.415(7) calc PR 2
C39' C -0.0290(6) 0.4401(7) 0.1483(5) 0.097(4) Uani 0.415(7) d PDU 2
H39B H -0.0529(6) 0.4587(7) 0.1225(5) 0.116 Uiso 0.415(7) calc PR 2
C40' C 0.0356(6) 0.4428(8) 0.1466(5) 0.110(5) Uani 0.415(7) d PDU 2
H40B H 0.0561(6) 0.4641(8) 0.1204(5) 0.132 Uiso 0.415(7) calc PR 2
C41' C 0.0702(6) 0.4143(8) 0.1833(5) 0.105(5) Uani 0.415(7) d PDU 2
H41B H 0.1147(6) 0.4151(8) 0.1820(5) 0.126 Uiso 0.415(7) calc PR 2
C42' C 0.0402(8) 0.3845(12) 0.2219(8) 0.105(7) Uani 0.415(7) d PDU 2
H42B H 0.0646(8) 0.3663(12) 0.2475(8) 0.126 Uiso 0.415(7) calc PR 2
C43' C -0.0903(7) 0.2587(8) 0.2614(6) 0.073(5) Uani 0.415(7) d PDU 2
C44' C -0.1422(9) 0.2593(14) 0.2225(8) 0.153(10) Uani 0.415(7) d PDU 2
H44D H -0.1787(36) 0.2818(78) 0.2354(29) 0.230 Uiso 0.415(7) calc PR 2
H44E H -0.1541(62) 0.2161(14) 0.2145(52) 0.230 Uiso 0.415(7) calc PR 2
H44F H -0.1270(33) 0.2803(84) 0.1926(28) 0.230 Uiso 0.415(7) calc PR 2
C45' C -0.1103(12) 0.2248(10) 0.3074(7) 0.148(10) Uani 0.415(7) d PDU 2
H45D H -0.1350(81) 0.2531(32) 0.3283(36) 0.223 Uiso 0.415(7) calc PR 2
H45E H -0.0731(12) 0.2108(85) 0.3256(40) 0.223 Uiso 0.415(7) calc PR 2
H45F H -0.1358(84) 0.1884(57) 0.2984(8) 0.223 Uiso 0.415(7) calc PR 2
C46' C -0.0313(7) 0.2276(8) 0.2384(8) 0.143(7) Uani 0.415(7) d PDU 2
H46D H -0.0426(17) 0.1864(34) 0.2250(54) 0.215 Uiso 0.415(7) calc PR 2
H46E H 0.0009(28) 0.2225(68) 0.2638(15) 0.215 Uiso 0.415(7) calc PR 2
H46F H -0.0151(45) 0.2542(38) 0.2118(39) 0.215 Uiso 0.415(7) calc PR 2

loop_
_atom_type_symbol
_atom_type_description
_atom_type_scat_dispersion_real
_atom_type_scat_dispersion_imag
_atom_type_scat_source
C C 0.0033 0.0016 'International Tables Vol C Tables 4.2.6.8 and 6.1.1.4'
H H 0.0000 0.0000 'International Tables Vol C Tables 4.2.6.8 and 6.1.1.4'
N N 0.0061 0.0033 'International Tables Vol C Tables 4.2.6.8 and 6.1.1.4'
O O 0.0106 0.0060 'International Tables Vol C Tables 4.2.6.8 and 6.1.1.4'
Si Si 0.0817 0.0704 'International Tables Vol C Tables 4.2.6.8 and 6.1.1.4'

loop_
_geom_angle_atom_site_label_1
_geom_angle_atom_site_label_2
_geom_angle_atom_site_label_3
_geom_angle
C1 O1 C24 116.0(3)
O2 C1 O1 124.3(4)
O2 C1 C2 123.9(5)
O1 C1 C2 111.8(4)
C3 C2 C1 124.2(5)
C2 C3 C4 129.3(5)
C3 C4 C5 112.5(4)
O3 C5 C6 111.3(5)
O3 C5 C4 111.6(4)
C6 C5 C4 114.4(5)
C5 O3 C9 115.7(4)
C7 C6 C5 111.1(4)
C51 C7 C6 126.1(6)
C51 C7 C8 120.7(6)
C6 C7 C8 113.2(5)
C9 C8 C7 110.2(5)
O3 C9 C8 111.7(4)
O3 C9 C10 104.1(4)
C8 C9 C10 113.3(4)
C11 C10 C9 115.7(4)
O4 C11 C10 108.5(4)
O4 C11 C12 108.3(4)
C10 C11 C12 112.2(4)
C11 O4 C15 111.5(4)
C13 C12 C11 112.3(4)
O5 C13 C14 108.9(4)
O5 C13 C12 108.5(5)
C14 C13 C12 109.2(4)
C13 C14 C15 112.6(5)
O4 C15 C14 110.5(4)
O4 C15 C16 104.7(4)
C14 C15 C16 114.5(5)
C17 C16 N1 107.8(6)
C17 C16 C15 131.0(6)
N1 C16 C15 121.2(6)
C16 C17 O6 109.4(6)
C18 O6 C17 105.2(6)
O6 C18 N1 114.6(6)
O6 C18 C19 119.2(8)
N1 C18 C19 126.1(6)
C18 N1 C16 102.9(5)
C20 C19 C18 123.1(7)
C19 C20 C21 127.7(6)
C22 C21 C20 114.1(4)
O7 C22 C21 105.8(4)
O7 C22 C23 108.8(4)
C21 C22 C23 115.7(5)
C22 O7 C26 113.8(3)
C24 C23 C50 114.1(4)
C24 C23 C22 107.3(4)
C50 C23 C22 111.8(4)
O1 C24 C23 111.8(4)
O1 C24 C25 106.6(3)
C23 C24 C25 113.3(4)
C49 C25 C24 111.8(4)
C49 C25 C26 110.8(4)
C24 C25 C26 109.4(4)
O7 C26 C27 106.5(3)
O7 C26 C25 111.6(4)
C27 C26 C25 112.1(4)
C28 C27 C48 125.2(4)
C28 C27 C26 117.6(4)
C48 C27 C26 117.2(4)
C27 C28 C29 126.6(4)
N2 C29 C30 109.6(4)
N2 C29 C28 109.0(4)
C30 C29 C28 111.4(4)
O8 C30 C29 104.5(4)
C52 N2 C29 125.3(4)
O9 C52 N2 124.2(6)
O9 C52 O10 125.0(6)
N2 C52 O10 110.7(5)
C52 O10 C53 121.7(4)
O10 C53 C56 109.8(6)
O10 C53 C55 102.5(4)
C56 C53 C55 110.9(5)
O10 C53 C54 110.3(5)
C56 C53 C54 111.8(7)
C55 C53 C54 111.3(7)
C13 O5 Si1 125.1(3)
O5 Si1 C37 98.0(5)
O5 Si1 C31 109.3(2)
C37 Si1 C31 110.1(5)
O5 Si1 C43' 112.3(5)
C31 Si1 C43' 114.3(5)
O5 Si1 C43 105.6(4)
C37 Si1 C43 109.8(6)
C31 Si1 C43 121.4(5)
O5 Si1 C37' 113.6(4)
C31 Si1 C37' 99.7(5)
C43' Si1 C37' 107.1(7)
C36 C31 C32 115.4(6)
C36 C31 Si1 120.7(5)
C32 C31 Si1 123.9(5)
C33 C32 C31 121.2(7)
C34 C33 C32 121.6(8)
C33 C34 C35 119.8(7)
C34 C35 C36 119.1(7)
C31 C36 C35 122.9(6)
C38 C37 C42 114.2(14)
C38 C37 Si1 118.5(12)
C42 C37 Si1 127.2(10)
C39 C38 C37 123.4(14)
C38 C39 C40 120.0(13)
C41 C40 C39 118.2(13)
C42 C41 C40 121.7(14)
C41 C42 C37 122.4(13)
C46 C43 C44 109.2(13)
C46 C43 C45 108.0(11)
C44 C43 C45 110.1(12)
C46 C43 Si1 108.1(10)
C44 C43 Si1 111.1(12)
C45 C43 Si1 110.3(11)
C42' C37' C38' 116.8(13)
C42' C37' Si1 116.7(11)
C38' C37' Si1 126.3(9)
C39' C38' C37' 120.9(11)
C38' C39' C40' 120.6(11)
C41' C40' C39' 119.5(12)
C40' C41' C42' 120.0(12)
C41' C42' C37' 122.0(14)
C45' C43' C44' 111.6(12)
C45' C43' C46' 110.9(13)
C44' C43' C46' 108.3(14)
C45' C43' Si1 105.9(12)
C44' C43' Si1 116.6(15)
C46' C43' Si1 103.2(10)

loop_
_geom_bond_atom_site_label_1
_geom_bond_atom_site_label_2
_geom_bond_distance
O1 C1 1.335(6)
O1 C24 1.467(5)
C1 O2 1.202(5)
C1 C2 1.481(7)
C2 C3 1.283(7)
C3 C4 1.501(7)
C4 C5 1.544(7)
C5 O3 1.418(5)
C5 C6 1.517(8)
O3 C9 1.444(6)
C6 C7 1.476(8)
C7 C51 1.296(8)
C7 C8 1.524(8)
C8 C9 1.509(7)
C9 C10 1.524(7)
C10 C11 1.492(7)
C11 O4 1.429(7)
C11 C12 1.537(7)
O4 C15 1.436(6)
C12 C13 1.506(7)
C13 O5 1.442(7)
C13 C14 1.504(8)
C14 C15 1.508(7)
C15 C16 1.511(9)
C16 C17 1.336(9)
C16 N1 1.417(7)
C17 O6 1.352(8)
O6 C18 1.318(7)
C18 N1 1.320(8)
C18 C19 1.458(9)
C19 C20 1.294(8)
C20 C21 1.521(8)
C21 C22 1.509(7)
C22 O7 1.440(6)
C22 C23 1.540(7)
O7 C26 1.449(6)
C23 C24 1.495(6)
C23 C50 1.526(7)
C24 C25 1.517(7)
C25 C49 1.513(7)
C25 C26 1.540(6)
C26 C27 1.513(7)
C27 C28 1.342(6)
C27 C48 1.495(7)
C28 C29 1.500(7)
C29 N2 1.457(6)
C29 C30 1.492(7)
C30 O8 1.492(7)
N2 C52 1.346(7)
C52 O9 1.199(6)
C52 O10 1.348(6)
O10 C53 1.454(6)
C53 C56 1.506(9)
C53 C55 1.528(8)
C53 C54 1.556(9)
O5 Si1 1.645(4)
Si1 C37 1.80(2)
Si1 C31 1.848(6)
Si1 C43' 1.90(2)
Si1 C43 1.90(2)
Si1 C37' 1.965(15)
C31 C36 1.389(8)
C31 C32 1.413(8)
C32 C33 1.362(9)
C33 C34 1.360(10)
C34 C35 1.363(9)
C35 C36 1.389(8)
C37 C38 1.41(2)
C37 C42 1.44(2)
C38 C39 1.39(2)
C39 C40 1.41(2)
C40 C41 1.39(2)
C41 C42 1.37(2)
C43 C46 1.509(15)
C43 C44 1.52(2)
C43 C45 1.53(2)
C37' C42' 1.39(2)
C37' C38' 1.410(15)
C38' C39' 1.380(15)
C39' C40' 1.381(14)
C40' C41' 1.38(2)
C41' C42' 1.38(2)
C43' C45' 1.50(2)
C43' C44' 1.53(2)
C43' C46' 1.55(2)

loop_
_geom_torsion_atom_site_label_1
_geom_torsion_atom_site_label_2
_geom_torsion_atom_site_label_3
_geom_torsion_atom_site_label_4
_geom_torsion
C24 O1 C1 O2 2.9(7)
C24 O1 C1 C2 -176.2(4)
O2 C1 C2 C3 -32.7(8)
O1 C1 C2 C3 146.3(5)
C1 C2 C3 C4 -3.8(9)
C2 C3 C4 C5 -140.1(6)
C3 C4 C5 O3 -171.6(4)
C3 C4 C5 C6 60.9(6)
C6 C5 O3 C9 55.3(5)
C4 C5 O3 C9 -73.9(5)
O3 C5 C6 C7 -52.7(7)
C4 C5 C6 C7 75.0(6)
C5 C6 C7 C51 -124.6(6)
C5 C6 C7 C8 51.9(7)
C51 C7 C8 C9 125.8(6)
C6 C7 C8 C9 -50.9(7)
C5 O3 C9 C8 -55.0(6)
C5 O3 C9 C10 -177.6(4)
C7 C8 C9 O3 50.2(6)
C7 C8 C9 C10 167.4(5)
O3 C9 C10 C11 176.4(4)
C8 C9 C10 C11 54.8(6)
C9 C10 C11 O4 47.9(6)
C9 C10 C11 C12 167.5(4)
C10 C11 O4 C15 -175.4(4)
C12 C11 O4 C15 62.5(5)
O4 C11 C12 C13 -57.9(6)
C10 C11 C12 C13 -177.7(5)
C11 C12 C13 O5 -67.0(6)
C11 C12 C13 C14 51.5(6)
O5 C13 C14 C15 68.3(5)
C12 C13 C14 C15 -49.9(6)
C11 O4 C15 C14 -62.1(6)
C11 O4 C15 C16 174.2(4)
C13 C14 C15 O4 55.2(6)
C13 C14 C15 C16 173.1(4)
O4 C15 C16 C17 117.1(6)
C14 C15 C16 C17 -4.0(8)
O4 C15 C16 N1 -64.4(5)
C14 C15 C16 N1 174.4(4)
N1 C16 C17 O6 1.6(7)
C15 C16 C17 O6 -179.8(5)
C16 C17 O6 C18 0.1(7)
C17 O6 C18 N1 -2.0(7)
C17 O6 C18 C19 177.5(5)
O6 C18 N1 C16 2.9(6)
C19 C18 N1 C16 -176.6(5)
C17 C16 N1 C18 -2.6(6)
C15 C16 N1 C18 178.6(5)
O6 C18 C19 C20 -167.6(6)
N1 C18 C19 C20 11.9(10)
C18 C19 C20 C21 -180.0(5)
C19 C20 C21 C22 -114.3(7)
C20 C21 C22 O7 -170.3(5)
C20 C21 C22 C23 -49.8(7)
C21 C22 O7 C26 -172.8(4)
C23 C22 O7 C26 62.3(5)
O7 C22 C23 C24 -60.7(5)
C21 C22 C23 C24 -179.7(4)
O7 C22 C23 C50 65.0(5)
C21 C22 C23 C50 -53.9(6)
C1 O1 C24 C23 74.6(5)
C1 O1 C24 C25 -161.1(4)
C50 C23 C24 O1 54.3(5)
C22 C23 C24 O1 178.7(3)
C50 C23 C24 C25 -66.2(5)
C22 C23 C24 C25 58.2(5)
O1 C24 C25 C49 60.9(5)
C23 C24 C25 C49 -175.6(4)
O1 C24 C25 C26 -176.0(3)
C23 C24 C25 C26 -52.6(5)
C22 O7 C26 C27 -179.3(4)
C22 O7 C26 C25 -56.7(5)
C49 C25 C26 O7 172.8(4)
C24 C25 C26 O7 49.1(5)
C49 C25 C26 C27 -67.9(5)
C24 C25 C26 C27 168.5(4)
O7 C26 C27 C28 -129.6(4)
C25 C26 C27 C28 108.1(5)
O7 C26 C27 C48 49.3(5)
C25 C26 C27 C48 -73.0(5)
C48 C27 C28 C29 0.2(8)
C26 C27 C28 C29 179.0(4)
C27 C28 C29 N2 146.6(5)
C27 C28 C29 C30 -92.3(6)
N2 C29 C30 O8 57.4(5)
C28 C29 C30 O8 -63.3(6)
C30 C29 N2 C52 89.7(5)
C28 C29 N2 C52 -148.2(4)
C29 N2 C52 O9 6.3(9)
C29 N2 C52 O10 -176.0(4)
O9 C52 O10 C53 2.7(9)
N2 C52 O10 C53 -174.9(4)
C52 O10 C53 C56 61.6(7)
C52 O10 C53 C55 179.5(5)
C52 O10 C53 C54 -62.0(8)
C14 C13 O5 Si1 111.9(4)
C12 C13 O5 Si1 -129.4(4)
C13 O5 Si1 C37 -167.4(6)
C13 O5 Si1 C31 -52.8(5)
C13 O5 Si1 C43' 179.2(7)
C13 O5 Si1 C43 79.4(6)
C13 O5 Si1 C37' 57.5(7)
O5 Si1 C31 C36 -67.8(5)
C37 Si1 C31 C36 38.8(7)
C43' Si1 C31 C36 59.1(7)
C43 Si1 C31 C36 169.0(6)
C37' Si1 C31 C36 173.0(6)
O5 Si1 C31 C32 109.2(5)
C37 Si1 C31 C32 -144.3(7)
C43' Si1 C31 C32 -124.0(7)
C43 Si1 C31 C32 -14.1(8)
C37' Si1 C31 C32 -10.1(7)
C36 C31 C32 C33 0.5(9)
Si1 C31 C32 C33 -176.6(6)
C31 C32 C33 C34 1.8(11)
C32 C33 C34 C35 -3.3(12)
C33 C34 C35 C36 2.5(11)
C32 C31 C36 C35 -1.3(9)
Si1 C31 C36 C35 175.9(5)
C34 C35 C36 C31 -0.2(10)
O5 Si1 C37 C38 177.3(13)
C31 Si1 C37 C38 63.3(14)
C43' Si1 C37 C38 -43.2(23)
C43 Si1 C37 C38 -72.8(14)
C37' Si1 C37 C38 -55.7(15)
O5 Si1 C37 C42 -4.6(15)
C31 Si1 C37 C42 -118.5(14)
C43' Si1 C37 C42 134.9(33)
C43 Si1 C37 C42 105.3(15)
C37' Si1 C37 C42 122.4(14)
C42 C37 C38 C39 0.6(27)
Si1 C37 C38 C39 179.0(16)
C37 C38 C39 C40 -3.5(32)
C38 C39 C40 C41 3.1(29)
C39 C40 C41 C42 0.2(27)
C40 C41 C42 C37 -3.2(27)
C38 C37 C42 C41 2.8(24)
Si1 C37 C42 C41 -175.4(13)
O5 Si1 C43 C46 178.6(9)
C37 Si1 C43 C46 73.8(11)
C31 Si1 C43 C46 -56.5(11)
C43' Si1 C43 C46 64.5(11)
C37' Si1 C43 C46 -66.9(19)
O5 Si1 C43 C44 -61.6(11)
C37 Si1 C43 C44 -166.4(11)
C31 Si1 C43 C44 63.3(12)
C43' Si1 C43 C44 -175.7(11)
C37' Si1 C43 C44 52.9(17)
O5 Si1 C43 C45 60.7(10)
C37 Si1 C43 C45 -44.0(11)
C31 Si1 C43 C45 -174.4(8)
C43' Si1 C43 C45 -53.4(11)
C37' Si1 C43 C45 175.3(24)
O5 Si1 C37' C42' 17.8(19)
C37 Si1 C37' C42' -102.5(18)
C31 Si1 C37' C42' 133.9(17)
C43' Si1 C37' C42' -106.7(18)
C43 Si1 C37' C42' -55.0(20)
O5 Si1 C37' C38' -157.6(12)
C37 Si1 C37' C38' 82.1(15)
C31 Si1 C37' C38' -41.6(14)
C43' Si1 C37' C38' 77.8(15)
C43 Si1 C37' C38' 129.5(28)
C42' C37' C38' C39' 3.0(24)
Si1 C37' C38' C39' 178.5(12)
C37' C38' C39' C40' -2.6(22)
C38' C39' C40' C41' 1.8(23)
C39' C40' C41' C42' -1.5(26)
C40' C41' C42' C37' 2.1(33)
C38' C37' C42' C41' -2.8(32)
Si1 C37' C42' C41' -178.7(16)
O5 Si1 C43' C45' 48.7(13)
C37 Si1 C43' C45' 4.6(22)
C31 Si1 C43' C45' -76.6(13)
C43 Si1 C43' C45' 156.9(13)
C37' Si1 C43' C45' 174.0(12)
O5 Si1 C43' C44' 173.5(11)
C37 Si1 C43' C44' 129.4(30)
C31 Si1 C43' C44' 48.3(14)
C43 Si1 C43' C44' -78.3(13)
C37' Si1 C43' C44' -61.1(14)
O5 Si1 C43' C46' -67.9(11)
C37 Si1 C43' C46' -112.0(28)
C31 Si1 C43' C46' 166.8(9)
C43 Si1 C43' C46' 40.2(11)
C37' Si1 C43' C46' 57.4(12)
